data_4518607
loop_
_publ_author_name
'Febriansyah, Benny'
'Lekina, Yulia'
'Kaur, Jagjit'
'Hooper, Thomas J. N.'
'Harikesh, Padinhare Cholakkal'
'Salim, Teddy'
'Lim, Ming Hui'
'Koh, Teck Ming'
'Chakraborty, Sudip'
'Shen, Ze Xiang'
'Mathews, Nripan'
'England, Jason'

_publ_section_title
;
 Formation of Corrugated n = 1 2D Tin Iodide Perovskites and Their Use as
 Lead-Free Solar Absorbers
;
_journal_name_full 'ACS Nano'
_journal_paper_doi 10.1021/acsnano.0c08204
_journal_year 2021
_chemical_formula_sum 'C10 H21 I8 N6 Sn2'
_chemical_formula_weight 1477.91
_space_group_crystal_system orthorhombic
_space_group_IT_number 29
_space_group_name_Hall 'P 2c -2ac'
_space_group_name_H-M_alt 'P c a 21'
_atom_sites_solution_hydrogens geom
_atom_sites_solution_primary dual
_cell_angle_alpha 90
_cell_angle_beta 90
_cell_angle_gamma 90
_cell_formula_units_Z 4
_cell_length_a 18.8316(8)
_cell_length_b 13.0705(9)
_cell_length_c 12.4137(7)
_cell_measurement_reflns_used 1663
_cell_measurement_temperature 100.(2)
_cell_measurement_theta_max 22.3871
_cell_measurement_theta_min 2.6661
_cell_volume 3055.5(3)
_computing_cell_refinement 'SAINT V8.38A (Bruker AXS Inc., 2017)'
_computing_data_collection 'Bruker Instrument Service v2012.12.0.3'
_computing_data_reduction 'SAINT V8.38A (Bruker AXS Inc., 2017)'
_computing_molecular_graphics 'XP (Bruker AXS Inc., 2016)'
_computing_publication_material 'APEX3 (Bruker AXS Inc., 2016)'
_computing_structure_refinement 'SHELXL-2017/1 (Sheldrick, 2017)'
_computing_structure_solution 'SHELXT 2014/5 (Sheldrick, 2014)'
_diffrn_ambient_temperature 100.(2)
_diffrn_detector_area_resol_mean 8.3333
_diffrn_measured_fraction_theta_full 0.976
_diffrn_measured_fraction_theta_max 0.976
_diffrn_measurement_device_type 'CCD area detector'
_diffrn_measurement_method 'phi and omega scans'
_diffrn_radiation_monochromator graphite
_diffrn_radiation_type MoK\a
_diffrn_radiation_wavelength 0.71073
_diffrn_reflns_av_R_equivalents 0.0758
_diffrn_reflns_av_unetI/netI 0.1269
_diffrn_reflns_limit_h_max 27
_diffrn_reflns_limit_h_min -18
_diffrn_reflns_limit_k_max 19
_diffrn_reflns_limit_k_min -16
_diffrn_reflns_limit_l_max 17
_diffrn_reflns_limit_l_min -15
_diffrn_reflns_number 20006
_diffrn_reflns_theta_full 32.07
_diffrn_reflns_theta_max 32.07
_diffrn_reflns_theta_min 1.56
_diffrn_source 'fine-focus sealed tube'
_diffrn_source_type 'Bruker X8 Apex'
_exptl_absorpt_coefficient_mu 9.728
_exptl_absorpt_correction_T_max 0.16
_exptl_absorpt_correction_T_min 0.06
_exptl_absorpt_correction_type multi-scan
_exptl_absorpt_process_details
;
SADABS-2016/2 - Bruker AXS area detector scaling and absorption correction
;
_exptl_crystal_colour orange
_exptl_crystal_density_diffrn 3.213
_exptl_crystal_density_method 'not measured'
_exptl_crystal_description plate
_exptl_crystal_F_000 2588
_exptl_crystal_size_max 0.400
_exptl_crystal_size_mid 0.320
_exptl_crystal_size_min 0.300
_refine_diff_density_max 2.013
_refine_diff_density_min -2.090
_refine_ls_abs_structure_details
;

Refined as an inversion twin.
;
_refine_ls_abs_structure_Flack 0.39(9)
_refine_ls_extinction_method none
_refine_ls_goodness_of_fit_ref 0.982
_refine_ls_hydrogen_treatment constr
_refine_ls_matrix_type full
_refine_ls_number_parameters 238
_refine_ls_number_reflns 9070
_refine_ls_number_restraints 199
_refine_ls_restrained_S_all 0.972
_refine_ls_R_factor_all 0.0996
_refine_ls_R_factor_gt 0.0579
_refine_ls_shift/su_max 0.001
_refine_ls_shift/su_mean 0.000
_refine_ls_structure_factor_coef Fsqd
_refine_ls_weighting_details 'w=1/[\s^2^(Fo^2^)+(0.0146P)^2^] where P=(Fo^2^+2Fc^2^)/3'
_refine_ls_weighting_scheme calc
_refine_ls_wR_factor_gt 0.0848
_refine_ls_wR_factor_ref 0.1009
_reflns_number_gt 6238
_reflns_number_total 9070
_reflns_threshold_expression 'I > 2\s(I)'
_cod_data_source_file nn0c08204_si_003.cif
_cod_data_source_block 2-ImEA[SnI4]
_cod_depositor_comments
;
The following automatic conversions were performed:

data item '_exptl_absorpt_correction_type' value 'Multi-Scan' was
changed to 'multi-scan' in accordance with the
/home/data/users/saulius/crontab/automatic-downloads/rss-feeds/ACS/lib/dictionaries/cif_core.dic
dictionary named 'cif_core.dic' version 2.4.2 last updated on
2011-04-26.

Automatic conversion script
Id: cif_fix_values 7556 2019-12-06 15:28:31Z antanas 
;
_cod_database_code 4518607

loop_
_space_group_symop_operation_xyz
'x, y, z'
'-x, -y, z+1/2'
'x+1/2, -y, z'
'-x+1/2, y, z+1/2'

loop_
_atom_site_type_symbol
_atom_site_label
_atom_site_fract_x
_atom_site_fract_y
_atom_site_fract_z
_atom_site_U_iso_or_equiv
_atom_site_adp_type
_atom_site_calc_flag
_atom_site_refinement_flags_adp
_atom_site_refinement_flags_occupancy
_atom_site_refinement_flags_posn
_atom_site_occupancy
_atom_site_disorder_assembly
_atom_site_disorder_group
C C1 0.7557(9) 0.5104(14) 0.6998(16) 0.023(3) Uani d U . . 1 . .
H H1A 0.779924 0.500063 0.769715 0.027 Uiso calc U . R 1 . .
H H1B 0.772373 0.576047 0.669229 0.027 Uiso calc U . R 1 . .
C C2 0.7758(9) 0.4228(15) 0.6229(14) 0.020(3) Uani d U . . 1 . .
H H2A 0.823791 0.435992 0.593466 0.023 Uiso calc U . R 1 . .
H H2B 0.742028 0.421996 0.561822 0.023 Uiso calc U . R 1 . .
C C3 0.7753(9) 0.3162(16) 0.6783(13) 0.019(3) Uani d U . . 1 . .
C C4 0.8031(9) 0.1899(17) 0.7835(15) 0.023(3) Uani d U . . 1 . .
H H4 0.824544 0.152259 0.840337 0.027 Uiso calc U . R 1 . .
C C5 0.7551(10) 0.1542(15) 0.7114(18) 0.025(3) Uani d U . . 1 . .
H H5 0.736734 0.086649 0.70672 0.03 Uiso calc U . R 1 . .
C C6 0.9702(10) 0.8525(15) 0.6723(14) 0.021(3) Uani d U . . 1 . .
H H6A 0.928395 0.876694 0.631145 0.025 Uiso calc U . R 1 . .
H H6B 1.012238 0.854962 0.624521 0.025 Uiso calc U . R 1 . .
C C7 0.9820(10) 0.9202(16) 0.7707(15) 0.022(3) Uani d U . . 1 . .
H H7 0.983727 0.895089 0.842448 0.027 Uiso calc U . R 1 . .
C C8 0.9904(10) 1.0283(16) 0.7420(14) 0.023(3) Uani d U . . 1 . .
C C9 1.0281(10) 1.1890(16) 0.7376(16) 0.026(3) Uani d U . . 1 . .
H H9 1.053582 1.249586 0.754703 0.032 Uiso calc U . R 1 . .
C C10 0.9783(10) 1.1792(15) 0.6631(15) 0.022(3) Uani d U . . 1 . .
H H10 0.962456 1.231444 0.61562 0.026 Uiso calc U . R 1 . .
I I1 0.77152(6) 0.82913(11) 0.73404(9) 0.0249(3) Uani d . . . 1 . .
I I2 0.83854(5) 1.01756(10) 0.45900(10) 0.0178(3) Uani d . . . 1 . .
I I3 0.62409(6) 1.00017(11) 0.52327(10) 0.0206(3) Uani d . . . 1 . .
I I4 0.38871(6) 0.68609(10) 0.38219(10) 0.0192(3) Uani d . . . 1 . .
I I5 0.62341(6) 0.64683(11) 0.47263(10) 0.0233(3) Uani d . . . 1 . .
I I6 0.36451(5) 0.34296(10) 0.46128(10) 0.0185(3) Uani d . . . 1 . .
I I7 0.52691(6) 0.46965(9) 0.21301(9) 0.0174(2) Uani d . . . 1 . .
I I8 0.58977(6) 0.32113(11) 0.50291(9) 0.0190(3) Uani d . . . 1 . .
N N1 0.6784(7) 0.5160(12) 0.7179(13) 0.025(3) Uani d U . . 1 . .
H H1C 0.656263 0.532412 0.655087 0.038 Uiso calc U . R 1 . .
H H1D 0.668934 0.564834 0.768203 0.038 Uiso calc U . R 1 . .
H H1E 0.662324 0.454381 0.741662 0.038 Uiso calc U . R 1 . .
N N2 0.8145(8) 0.2895(13) 0.7590(11) 0.020(3) Uani d U . . 1 . .
H H2 0.844292 0.330143 0.793021 0.024 Uiso calc U . R 1 . .
N N3 0.7384(7) 0.2358(13) 0.6466(12) 0.020(3) Uani d U . . 1 . .
H H3 0.708066 0.234643 0.592713 0.024 Uiso calc U . R 1 . .
N N4 0.9583(7) 0.7468(11) 0.7105(13) 0.019(3) Uani d U . . 1 . .
H H4A 0.995362 0.727097 0.752699 0.028 Uiso calc U . R 1 . .
H H4B 0.954817 0.70402 0.652916 0.028 Uiso calc U . R 1 . .
H H4C 0.917382 0.74423 0.749417 0.028 Uiso calc U . R 1 . .
N N5 1.0361(8) 1.0949(13) 0.7855(13) 0.026(3) Uani d U . . 1 . .
H H5A 1.066558 1.080703 0.837112 0.032 Uiso calc U . R 1 . .
N N6 0.9535(8) 1.0801(12) 0.6663(12) 0.020(3) Uani d U . . 1 . .
H H6 0.919312 1.054788 0.625909 0.024 Uiso calc U . R 1 . .
Sn Sn1 0.73610(6) 0.84612(10) 0.49036(9) 0.0145(3) Uani d . . . 1 . .
Sn Sn2 0.49280(6) 0.50527(10) 0.45518(10) 0.0142(2) Uani d . . . 1 . .

loop_
_atom_site_aniso_label
_atom_site_aniso_U_11
_atom_site_aniso_U_22
_atom_site_aniso_U_33
_atom_site_aniso_U_12
_atom_site_aniso_U_13
_atom_site_aniso_U_23
C1 0.027(6) 0.021(8) 0.020(8) 0.002(7) -0.008(6) -0.002(7)
C2 0.022(7) 0.022(7) 0.015(7) 0.003(6) -0.009(6) -0.003(5)
C3 0.018(6) 0.024(6) 0.017(6) 0.003(5) -0.006(5) -0.004(5)
C4 0.024(7) 0.026(7) 0.019(6) 0.002(6) -0.007(5) 0.003(6)
C5 0.026(7) 0.028(7) 0.021(7) 0.000(6) -0.006(6) 0.001(6)
C6 0.030(8) 0.016(7) 0.017(7) -0.001(7) -0.003(7) 0.003(6)
C7 0.035(7) 0.014(6) 0.018(7) -0.001(6) -0.007(6) -0.002(5)
C8 0.031(7) 0.016(6) 0.022(6) 0.003(5) -0.007(5) -0.001(5)
C9 0.028(7) 0.015(7) 0.036(8) 0.006(6) -0.010(6) -0.005(6)
C10 0.028(7) 0.012(7) 0.026(7) 0.007(6) -0.005(6) -0.006(6)
I1 0.0298(7) 0.0319(9) 0.0131(6) 0.0090(6) 0.0027(5) 0.0023(6)
I2 0.0157(5) 0.0206(7) 0.0171(5) -0.0038(5) -0.0003(5) -0.0004(6)
I3 0.0154(5) 0.0225(7) 0.0240(6) 0.0038(5) 0.0012(5) -0.0003(5)
I4 0.0189(6) 0.0180(7) 0.0208(6) 0.0025(5) 0.0000(5) 0.0008(5)
I5 0.0220(6) 0.0260(8) 0.0219(6) -0.0110(5) -0.0030(6) 0.0035(5)
I6 0.0162(5) 0.0203(7) 0.0189(6) -0.0038(5) 0.0005(5) -0.0002(6)
I7 0.0215(6) 0.0172(7) 0.0136(5) 0.0017(5) -0.0004(5) 0.0006(5)
I8 0.0177(5) 0.0211(7) 0.0182(6) 0.0051(5) 0.0025(5) 0.0026(5)
N1 0.034(7) 0.019(9) 0.024(8) 0.005(6) -0.001(7) 0.001(7)
N2 0.021(6) 0.024(7) 0.014(6) 0.000(5) -0.004(5) -0.005(5)
N3 0.020(6) 0.023(7) 0.017(6) 0.001(5) -0.001(5) -0.002(5)
N4 0.022(7) 0.013(7) 0.022(7) -0.007(6) -0.007(7) -0.004(6)
N5 0.030(7) 0.016(7) 0.033(7) 0.005(5) -0.011(5) -0.004(5)
N6 0.026(6) 0.014(6) 0.021(6) 0.003(5) -0.004(5) -0.004(5)
Sn1 0.0151(5) 0.0151(7) 0.0132(6) -0.0006(5) -0.0001(5) 0.0004(5)
Sn2 0.0139(5) 0.0158(7) 0.0127(6) -0.0013(5) 0.0000(5) 0.0006(5)

loop_
_atom_type_symbol
_atom_type_description
_atom_type_scat_dispersion_real
_atom_type_scat_dispersion_imag
_atom_type_scat_source
C C 0.0033 0.0016 'International Tables Vol C Tables 4.2.6.8 and 6.1.1.4'
H H 0.0000 0.0000 'International Tables Vol C Tables 4.2.6.8 and 6.1.1.4'
I I -0.4742 1.8119 'International Tables Vol C Tables 4.2.6.8 and 6.1.1.4'
N N 0.0061 0.0033 'International Tables Vol C Tables 4.2.6.8 and 6.1.1.4'
Sn Sn -0.6537 1.4246 'International Tables Vol C Tables 4.2.6.8 and 6.1.1.4'

loop_
_geom_angle_atom_site_label_1
_geom_angle_atom_site_label_2
_geom_angle_atom_site_label_3
_geom_angle_site_symmetry_1
_geom_angle_site_symmetry_3
_geom_angle
_geom_angle_publ_flag
N1 C1 C2 . . 112.1(15) ?
N1 C1 H1A . . 109.2 ?
C2 C1 H1A . . 109.2 ?
N1 C1 H1B . . 109.2 ?
C2 C1 H1B . . 109.2 ?
H1A C1 H1B . . 107.9 ?
C1 C2 C3 . . 113.0(15) ?
C1 C2 H2A . . 109.0 ?
C3 C2 H2A . . 109.0 ?
C1 C2 H2B . . 109.0 ?
C3 C2 H2B . . 109.0 ?
H2A C2 H2B . . 107.8 ?
N2 C3 N3 . . 108.5(19) ?
N2 C3 C2 . . 125.5(17) ?
N3 C3 C2 . . 125.8(15) ?
N2 C4 C5 . . 106.8(17) ?
N2 C4 H4 . . 126.6 ?
C5 C4 H4 . . 126.6 ?
C4 C5 N3 . . 105.8(18) ?
C4 C5 H5 . . 127.1 ?
N3 C5 H5 . . 127.1 ?
N4 C6 C7 . . 107.9(14) ?
N4 C6 H6A . . 110.1 ?
C7 C6 H6A . . 110.1 ?
N4 C6 H6B . . 110.1 ?
C7 C6 H6B . . 110.1 ?
H6A C6 H6B . . 108.4 ?
C8 C7 C6 . . 112.4(16) ?
C8 C7 H7 . . 123.8 ?
C6 C7 H7 . . 123.8 ?
N5 C8 N6 . . 106.6(18) ?
N5 C8 C7 . . 126.8(17) ?
N6 C8 C7 . . 126.6(17) ?
C10 C9 N5 . . 107.1(18) ?
C10 C9 H9 . . 126.5 ?
N5 C9 H9 . . 126.5 ?
C9 C10 N6 . . 108.1(18) ?
C9 C10 H10 . . 125.9 ?
N6 C10 H10 . . 125.9 ?
Sn1 I1 Sn1 . 4_655 162.95(5) ?
C1 N1 H1C . . 109.5 ?
C1 N1 H1D . . 109.5 ?
H1C N1 H1D . . 109.5 ?
C1 N1 H1E . . 109.5 ?
H1C N1 H1E . . 109.5 ?
H1D N1 H1E . . 109.5 ?
C3 N2 C4 . . 110.0(16) ?
C3 N2 H2 . . 125.0 ?
C4 N2 H2 . . 125.0 ?
C3 N3 C5 . . 108.9(16) ?
C3 N3 H3 . . 125.6 ?
C5 N3 H3 . . 125.6 ?
C6 N4 H4A . . 109.5 ?
C6 N4 H4B . . 109.5 ?
H4A N4 H4B . . 109.5 ?
C6 N4 H4C . . 109.5 ?
H4A N4 H4C . . 109.5 ?
H4B N4 H4C . . 109.5 ?
C8 N5 C9 . . 109.7(16) ?
C8 N5 H5A . . 125.1 ?
C9 N5 H5A . . 125.1 ?
C8 N6 C10 . . 108.4(16) ?
C8 N6 H6 . . 125.8 ?
C10 N6 H6 . . 125.8 ?
I3 Sn1 I2 . . 88.15(5) ?
I3 Sn1 I1 . . 93.88(5) ?
I2 Sn1 I1 . . 92.40(5) ?
I3 Sn1 I1 . 4_654 98.83(5) ?
I2 Sn1 I1 . 4_654 87.21(4) ?
I1 Sn1 I1 . 4_654 167.26(6) ?
I8 Sn2 I5 . . 89.00(4) ?
I8 Sn2 I7 . . 86.93(5) ?
I5 Sn2 I7 . . 89.60(4) ?
I8 Sn2 I4 . . 174.14(6) ?
I5 Sn2 I4 . . 93.74(5) ?
I7 Sn2 I4 . . 87.90(4) ?
I8 Sn2 I6 . . 85.72(5) ?
I5 Sn2 I6 . . 173.10(6) ?
I7 Sn2 I6 . . 94.54(5) ?
I4 Sn2 I6 . . 91.93(4) ?

loop_
_geom_bond_atom_site_label_1
_geom_bond_atom_site_label_2
_geom_bond_site_symmetry_2
_geom_bond_distance
_geom_bond_publ_flag
C1 N1 . 1.47(2) ?
C1 C2 . 1.54(3) ?
C1 H1A . 0.99 ?
C1 H1B . 0.99 ?
C2 C3 . 1.55(3) ?
C2 H2A . 0.99 ?
C2 H2B . 0.99 ?
C3 N2 . 1.29(2) ?
C3 N3 . 1.32(2) ?
C4 N2 . 1.35(3) ?
C4 C5 . 1.35(3) ?
C4 H4 . 0.95 ?
C5 N3 . 1.37(2) ?
C5 H5 . 0.95 ?
C6 N4 . 1.48(2) ?
C6 C7 . 1.52(2) ?
C6 H6A . 0.99 ?
C6 H6B . 0.99 ?
C7 C8 . 1.47(3) ?
C7 H7 . 0.95 ?
C8 N5 . 1.34(2) ?
C8 N6 . 1.35(2) ?
C9 C10 . 1.32(2) ?
C9 N5 . 1.37(3) ?
C9 H9 . 0.95 ?
C10 N6 . 1.38(2) ?
C10 H10 . 0.95 ?
I1 Sn1 . 3.1055(16) ?
I1 Sn1 4_655 3.1929(16) ?
I2 Sn1 . 2.9824(17) ?
I3 Sn1 . 2.9446(17) ?
I4 Sn2 . 3.2014(17) ?
I5 Sn2 . 3.0855(16) ?
I6 Sn2 . 3.2160(16) ?
I7 Sn2 . 3.1092(17) ?
I8 Sn2 . 3.0787(18) ?
N1 H1C . 0.91 ?
N1 H1D . 0.91 ?
N1 H1E . 0.91 ?
N2 H2 . 0.88 ?
N3 H3 . 0.88 ?
N4 H4A . 0.91 ?
N4 H4B . 0.91 ?
N4 H4C . 0.91 ?
N5 H5A . 0.88 ?
N6 H6 . 0.88 ?
